data_1572461
loop_
_publ_author_name
'Zueva, Anna Y.'
'Bilyachenko, Alexey N.'
'Khrustalev, Victor N.'
'Shul'pina, Lidia S.'
'Ikonnikov, Nikolay S.'
'Dorovatovskii, Pavel V.'
'Shubina, Elena S.'
'Ragimov, Karim'
'Lobanov, Nikolai N.'
'Sun, Di'

_publ_section_title
;
 Rational (supra)molecular design and catalytic activity of cage-like
 Cu<sub>4</sub>-based phenylsilsesquioxanes.
;
_journal_issue 39
_journal_name_full Nanoscale
_journal_page_first 18389
_journal_page_last 18398
_journal_paper_doi 10.1039/d4nr02173h
_journal_volume 16
_journal_year 2024
_chemical_formula_moiety 'C75 H79 Cu4 Na4 O30.50 Si12, C2 H6 O'
_chemical_formula_sum 'C77 H85 Cu4 Na4 O31.5 Si12'
_chemical_formula_weight 2197.69
_space_group_crystal_system monoclinic
_space_group_IT_number 15
_space_group_name_Hall '-C 2yc'
_space_group_name_H-M_alt 'C 1 2/c 1'
_atom_sites_solution_hydrogens mixed
_atom_sites_solution_primary difmap
_atom_sites_solution_secondary difmap
_audit_creation_method SHELXL-2013
_audit_update_record
;
2024-05-14 deposited with the CCDC.	2024-08-22 downloaded from the CCDC.
;
_cell_angle_alpha 90
_cell_angle_beta 99.023(2)
_cell_angle_gamma 90
_cell_formula_units_Z 4
_cell_length_a 31.5879(10)
_cell_length_b 12.4253(3)
_cell_length_c 25.4831(5)
_cell_measurement_reflns_used 17812
_cell_measurement_temperature 100(2)
_cell_measurement_theta_max 31.4
_cell_measurement_theta_min 2.3
_cell_volume 9878.1(4)
_computing_cell_refinement 'CrysAlisPro 1.171.41.117a (Rigaku OD, 2021)'
_computing_data_collection 'CrysAlisPro 1.171.41.117a (Rigaku OD, 2021)'
_computing_data_reduction 'CrysAlisPro 1.171.41.117a (Rigaku OD, 2021)'
_computing_molecular_graphics 'SHELXTL (Sheldrick, 2015)'
_computing_publication_material 'SHELXTL (Sheldrick, 2015)'
_computing_structure_refinement 'SHELXL (Sheldrick, 2015)'
_computing_structure_solution 'SHELXT (Sheldrick, 2015)'
_diffrn_ambient_temperature 100(2)
_diffrn_measured_fraction_theta_full 0.995
_diffrn_measured_fraction_theta_max 0.868
_diffrn_measurement_device_type 'XtaLAB Synergy, Dualflex, HyPix'
_diffrn_measurement_method '\f and \w'
_diffrn_radiation_type MoK\a
_diffrn_radiation_wavelength 0.71073
_diffrn_reflns_av_R_equivalents 0.1156
_diffrn_reflns_av_unetI/netI 0.1187
_diffrn_reflns_Laue_measured_fraction_full 0.995
_diffrn_reflns_Laue_measured_fraction_max 0.868
_diffrn_reflns_limit_h_max 45
_diffrn_reflns_limit_h_min -46
_diffrn_reflns_limit_k_max 17
_diffrn_reflns_limit_k_min -15
_diffrn_reflns_limit_l_max 36
_diffrn_reflns_limit_l_min -35
_diffrn_reflns_number 92499
_diffrn_reflns_point_group_measured_fraction_full 0.995
_diffrn_reflns_point_group_measured_fraction_max 0.868
_diffrn_reflns_theta_full 25.242
_diffrn_reflns_theta_max 31.782
_diffrn_reflns_theta_min 2.324
_diffrn_source 'micro-focus sealed X-ray tube'
_exptl_absorpt_coefficient_mu 1.088
_exptl_absorpt_correction_T_max 0.968
_exptl_absorpt_correction_T_min 0.762
_exptl_absorpt_correction_type multi-scan
_exptl_absorpt_process_details
;
CrysAlisPro 1.171.41.117a (Rigaku Oxford Diffraction, 2021)
Empirical absorption correction using spherical harmonics,
implemented in SCALE3 ABSPACK scaling algorithm.
;
_exptl_crystal_colour yellow
_exptl_crystal_density_diffrn 1.478
_exptl_crystal_description plate
_exptl_crystal_F_000 4508
_exptl_crystal_size_max 0.24
_exptl_crystal_size_mid 0.22
_exptl_crystal_size_min 0.02
_refine_diff_density_max 1.714
_refine_diff_density_min -0.969
_refine_diff_density_rms 0.143
_refine_ls_extinction_method none
_refine_ls_goodness_of_fit_ref 1.059
_refine_ls_hydrogen_treatment constr
_refine_ls_matrix_type full
_refine_ls_number_parameters 613
_refine_ls_number_reflns 14618
_refine_ls_number_restraints 18
_refine_ls_restrained_S_all 1.059
_refine_ls_R_factor_all 0.1591
_refine_ls_R_factor_gt 0.0981
_refine_ls_shift/su_max 0.001
_refine_ls_shift/su_mean 0.000
_refine_ls_structure_factor_coef Fsqd
_refine_ls_weighting_details 'w=1/[\s^2^(Fo^2^)+(0.0509P)^2^+150.9P] where P=(Fo^2^+2Fc^2^)/3'
_refine_ls_weighting_scheme calc
_refine_ls_wR_factor_gt 0.1731
_refine_ls_wR_factor_ref 0.1940
_reflns_Friedel_coverage 0.000
_reflns_number_gt 9641
_reflns_number_total 14618
_reflns_threshold_expression 'I > 2\s(I)'
_cod_data_source_file d4nr02173h2.cif
_cod_data_source_block 7
_cod_depositor_comments 'Adding full bibliography for 1572445--1572463.cif.'
_cod_original_sg_symbol_H-M 'C 2/c'
_cod_original_formula_sum 'C77 H85 Cu4 Na4 O31.50 Si12'
_cod_database_code 1572461
_shelx_space_group_comment
;
The symmetry employed for this shelxl refinement is uniquely defined
by the following loop, which should always be used as a source of
symmetry information in preference to the above space-group names.
They are only intended as comments.
;
_shelx_estimated_absorpt_t_min 0.780
_shelx_estimated_absorpt_t_max 0.979
_shelxl_version_number 2013-4

loop_
_space_group_symop_operation_xyz
'x, y, z'
'-x, y, -z+1/2'
'x+1/2, y+1/2, z'
'-x+1/2, y+1/2, -z+1/2'
'-x, -y, -z'
'x, -y, z-1/2'
'-x+1/2, -y+1/2, -z'
'x+1/2, -y+1/2, z-1/2'

loop_
_atom_site_label
_atom_site_type_symbol
_atom_site_fract_x
_atom_site_fract_y
_atom_site_fract_z
_atom_site_U_iso_or_equiv
_atom_site_adp_type
_atom_site_occupancy
_atom_site_site_symmetry_order
_atom_site_calc_flag
_atom_site_refinement_flags_posn
_atom_site_refinement_flags_adp
_atom_site_refinement_flags_occupancy
_atom_site_disorder_assembly
_atom_site_disorder_group
Cu1 Cu 0.49161(2) 0.50622(5) 0.68990(2) 0.01250(14) Uani 1 1 d . . . . .
Cu2 Cu 0.45277(2) 0.19456(5) 0.75247(2) 0.01178(14) Uani 1 1 d . . . . .
Si1 Si 0.41126(5) 0.53450(11) 0.75141(5) 0.0135(3) Uani 1 1 d . . . . .
Si2 Si 0.39266(5) 0.47099(12) 0.63954(5) 0.0153(3) Uani 1 1 d . . . . .
Si3 Si 0.39335(5) 0.22572(12) 0.63813(5) 0.0144(3) Uani 1 1 d . . . . .
Si4 Si 0.48308(5) 0.15038(11) 0.63859(5) 0.0125(3) Uani 1 1 d . . . . .
Si5 Si 0.56974(5) 0.22767(11) 0.62978(5) 0.0131(3) Uani 1 1 d . . . . .
Si6 Si 0.57570(5) 0.47252(11) 0.63581(5) 0.0136(3) Uani 1 1 d . . . . .
Na1 Na 0.47482(7) 0.49014(19) 0.56440(8) 0.0222(5) Uani 1 1 d . . . . .
Na2 Na 0.63687(8) 0.2995(2) 0.74367(9) 0.0347(6) Uani 1 1 d D . . . .
O1 O 0.38121(11) 0.4788(3) 0.70069(13) 0.0167(7) Uani 1 1 d . . . . .
O2 O 0.38037(12) 0.3484(3) 0.62009(14) 0.0194(8) Uani 1 1 d . . . . .
O3 O 0.43618(11) 0.1971(3) 0.61095(13) 0.0134(7) Uani 1 1 d . . . . .
O4 O 0.51838(11) 0.2071(3) 0.60757(13) 0.0145(7) Uani 1 1 d . . . . .
O5 O 0.57970(12) 0.3517(3) 0.61202(13) 0.0173(8) Uani 1 1 d . . . . .
O6 O 0.60297(11) 0.4744(3) 0.69687(14) 0.0152(7) Uani 1 1 d . . . . .
O7 O 0.46081(11) 0.5106(3) 0.75061(13) 0.0192(8) Uani 1 1 d . . . . .
O8 O 0.44127(12) 0.5013(3) 0.63766(13) 0.0192(8) Uani 1 1 d . . . . .
O9 O 0.40281(12) 0.2089(3) 0.70093(13) 0.0177(8) Uani 1 1 d . . . . .
O10 O 0.49206(11) 0.1814(3) 0.70092(13) 0.0153(7) Uani 1 1 d . . . . .
O11 O 0.58124(11) 0.2108(3) 0.69216(14) 0.0175(8) Uani 1 1 d . . . . .
O12 O 0.52768(11) 0.5088(3) 0.63595(13) 0.0162(7) Uani 1 1 d . . . . .
O13 O 0.47023(14) 0.6093(3) 0.49442(15) 0.0259(9) Uani 1 1 d . . . . .
H13A H 0.4795 0.6753 0.5052 0.039 Uiso 1 1 d R U . . .
H13B H 0.4434 0.6136 0.4765 0.039 Uiso 1 1 d R U . . .
O14 O 0.45042(14) 0.3273(3) 0.52490(15) 0.0273(9) Uani 1 1 d . . . . .
H14A H 0.4517 0.2760 0.5501 0.041 Uiso 1 1 d R U . . .
H14B H 0.4231 0.3350 0.5088 0.041 Uiso 1 1 d R U . . .
C1 C 0.40005(18) 0.6809(4) 0.7521(2) 0.0193(11) Uani 1 1 d . . . . .
C2 C 0.3615(2) 0.7258(5) 0.7275(3) 0.0389(17) Uani 1 1 d . . . . .
H2 H 0.3403 0.6807 0.7081 0.047 Uiso 1 1 calc R U . . .
C3 C 0.3536(3) 0.8358(6) 0.7307(4) 0.056(2) Uani 1 1 d . . . . .
H3 H 0.3271 0.8648 0.7138 0.067 Uiso 1 1 calc R U . . .
C4 C 0.3839(3) 0.9022(6) 0.7583(3) 0.0438(19) Uani 1 1 d . . . . .
H4 H 0.3780 0.9767 0.7612 0.053 Uiso 1 1 calc R U . . .
C5 C 0.4226(3) 0.8621(5) 0.7815(3) 0.0371(17) Uani 1 1 d . . . . .
H5 H 0.4437 0.9085 0.8002 0.045 Uiso 1 1 calc R U . . .
C6 C 0.4309(2) 0.7525(5) 0.7776(2) 0.0326(15) Uani 1 1 d . . . . .
H6 H 0.4582 0.7255 0.7927 0.039 Uiso 1 1 calc R U . . .
C7 C 0.35560(17) 0.5598(4) 0.5952(2) 0.0176(11) Uani 1 1 d . . . . .
C8 C 0.3116(2) 0.5469(5) 0.5892(2) 0.0287(13) Uani 1 1 d . . . . .
H8 H 0.2998 0.4949 0.6101 0.034 Uiso 1 1 calc R U . . .
C9 C 0.2842(2) 0.6092(6) 0.5528(3) 0.0348(15) Uani 1 1 d . . . . .
H9 H 0.2540 0.5994 0.5493 0.042 Uiso 1 1 calc R U . . .
C10 C 0.3008(2) 0.6846(6) 0.5220(3) 0.0373(16) Uani 1 1 d . . . . .
H10 H 0.2822 0.7262 0.4970 0.045 Uiso 1 1 calc R U . . .
C11 C 0.3443(2) 0.6998(5) 0.5276(3) 0.0336(15) Uani 1 1 d . . . . .
H11 H 0.3559 0.7519 0.5066 0.040 Uiso 1 1 calc R U . . .
C12 C 0.3714(2) 0.6382(5) 0.5642(2) 0.0252(12) Uani 1 1 d . . . . .
H12 H 0.4014 0.6500 0.5683 0.030 Uiso 1 1 calc R U . . .
C13 C 0.34693(18) 0.1414(5) 0.6074(2) 0.0204(11) Uani 1 1 d . . . . .
C14 C 0.3471(2) 0.0305(5) 0.6141(2) 0.0285(13) Uani 1 1 d . . . . .
H14 H 0.3717 -0.0035 0.6331 0.034 Uiso 1 1 calc R U . . .
C15 C 0.3117(3) -0.0317(6) 0.5935(3) 0.0428(18) Uani 1 1 d . . . . .
H15 H 0.3123 -0.1076 0.5981 0.051 Uiso 1 1 calc R U . . .
C16 C 0.2754(2) 0.0180(7) 0.5662(3) 0.0451(19) Uani 1 1 d . . . . .
H16 H 0.2509 -0.0239 0.5528 0.054 Uiso 1 1 calc R U . . .
C17 C 0.2747(2) 0.1264(6) 0.5586(3) 0.0378(17) Uani 1 1 d . . . . .
H17 H 0.2499 0.1599 0.5395 0.045 Uiso 1 1 calc R U . . .
C18 C 0.31013(19) 0.1880(6) 0.5788(2) 0.0279(13) Uani 1 1 d . . . . .
H18 H 0.3094 0.2636 0.5730 0.033 Uiso 1 1 calc R U . . .
C19 C 0.48344(17) 0.0027(4) 0.6277(2) 0.0162(10) Uani 1 1 d . . . . .
C20 C 0.5029(2) -0.0431(4) 0.5874(2) 0.0229(12) Uani 1 1 d . . . . .
H20 H 0.5166 0.0021 0.5651 0.027 Uiso 1 1 calc R U . . .
C21 C 0.5026(2) -0.1538(5) 0.5796(2) 0.0292(13) Uani 1 1 d . . . . .
H21 H 0.5171 -0.1838 0.5531 0.035 Uiso 1 1 calc R U . . .
C22 C 0.4814(2) -0.2200(5) 0.6100(3) 0.0317(15) Uani 1 1 d . . . . .
H22 H 0.4809 -0.2955 0.6040 0.038 Uiso 1 1 calc R U . . .
C23 C 0.4612(2) -0.1774(5) 0.6488(3) 0.0328(15) Uani 1 1 d . . . . .
H23 H 0.4460 -0.2230 0.6693 0.039 Uiso 1 1 calc R U . . .
C24 C 0.4629(2) -0.0667(5) 0.6582(2) 0.0253(12) Uani 1 1 d . . . . .
H24 H 0.4496 -0.0382 0.6862 0.030 Uiso 1 1 calc R U . . .
C25 C 0.60058(18) 0.1388(4) 0.5905(2) 0.0180(11) Uani 1 1 d . . . . .
C26 C 0.6398(2) 0.0945(5) 0.6126(3) 0.0309(14) Uani 1 1 d . . . . .
H26 H 0.6510 0.1074 0.6489 0.037 Uiso 1 1 calc R U . . .
C27 C 0.6627(2) 0.0312(6) 0.5816(3) 0.0402(17) Uani 1 1 d . . . . .
H27 H 0.6897 0.0022 0.5969 0.048 Uiso 1 1 calc R U . . .
C28 C 0.6471(3) 0.0104(5) 0.5298(3) 0.0401(18) Uani 1 1 d . . . . .
H28 H 0.6632 -0.0322 0.5091 0.048 Uiso 1 1 calc R U . . .
C29 C 0.6079(3) 0.0508(5) 0.5072(3) 0.0371(16) Uani 1 1 d . . . . .
H29 H 0.5966 0.0347 0.4713 0.044 Uiso 1 1 calc R U . . .
C30 C 0.5850(2) 0.1150(5) 0.5371(2) 0.0286(13) Uani 1 1 d . . . . .
H30 H 0.5581 0.1436 0.5212 0.034 Uiso 1 1 calc R U . . .
C31 C 0.60426(18) 0.5624(4) 0.5948(2) 0.0174(11) Uani 1 1 d . . . . .
C32 C 0.6012(2) 0.6745(5) 0.6009(2) 0.0240(12) Uani 1 1 d . . . . .
H32 H 0.5830 0.7025 0.6239 0.029 Uiso 1 1 calc R U . . .
C33 C 0.6244(2) 0.7452(5) 0.5739(3) 0.0327(15) Uani 1 1 d . . . . .
H33 H 0.6223 0.8207 0.5788 0.039 Uiso 1 1 calc R U . . .
C34 C 0.6505(2) 0.7044(5) 0.5396(2) 0.0313(14) Uani 1 1 d . . . . .
H34 H 0.6664 0.7523 0.5211 0.038 Uiso 1 1 calc R U . . .
C35 C 0.6536(2) 0.5951(6) 0.5323(2) 0.0308(14) Uani 1 1 d . . . . .
H35 H 0.6712 0.5678 0.5083 0.037 Uiso 1 1 calc R U . . .
C36 C 0.63109(19) 0.5246(5) 0.5600(2) 0.0248(12) Uani 1 1 d . . . . .
H36 H 0.6340 0.4493 0.5553 0.030 Uiso 1 1 calc R U . . .
O15 O 0.6874(9) 0.342(2) 0.7038(6) 0.063(3) Uani 0.25 1 d D . P A 1
H15A H 0.6985 0.4019 0.7204 0.094 Uiso 0.25 1 d R U P A 1
C37 C 0.6885(7) 0.363(2) 0.6496(9) 0.063(3) Uani 0.25 1 d D . P A 1
H37A H 0.6923 0.4416 0.6445 0.075 Uiso 0.25 1 calc R U P A 1
H37B H 0.6611 0.3413 0.6280 0.075 Uiso 0.25 1 calc R U P A 1
C38 C 0.7255(11) 0.302(3) 0.6317(12) 0.063(3) Uani 0.25 1 d D . P A 1
H38A H 0.7148 0.2601 0.5998 0.094 Uiso 0.25 1 calc R U P A 1
H38B H 0.7382 0.2533 0.6601 0.094 Uiso 0.25 1 calc R U P A 1
H38C H 0.7473 0.3530 0.6237 0.094 Uiso 0.25 1 calc R U P A 1
O15' O 0.6999(8) 0.2718(18) 0.7191(8) 0.063(3) Uani 0.25 1 d D . P A 2
H15B H 0.6991 0.2057 0.7046 0.094 Uiso 0.25 1 d R U P A 2
C37' C 0.7168(7) 0.3410(17) 0.6833(12) 0.063(3) Uani 0.25 1 d D . P A 2
H37C H 0.7380 0.3907 0.7033 0.075 Uiso 0.25 1 calc R U P A 2
H37D H 0.6935 0.3845 0.6631 0.075 Uiso 0.25 1 calc R U P A 2
C38' C 0.7384(13) 0.273(3) 0.6451(12) 0.063(3) Uani 0.25 1 d D . P A 2
H38D H 0.7327 0.3052 0.6095 0.094 Uiso 0.25 1 calc R U P A 2
H38E H 0.7270 0.2000 0.6439 0.094 Uiso 0.25 1 calc R U P A 2
H38F H 0.7694 0.2716 0.6573 0.094 Uiso 0.25 1 calc R U P A 2
O15" O 0.6848(9) 0.3854(18) 0.6968(9) 0.063(3) Uani 0.25 1 d D . P A 3
H15C H 0.7096 0.3959 0.7190 0.094 Uiso 0.25 1 d R U P A 3
C37" C 0.6952(6) 0.329(2) 0.6525(7) 0.063(3) Uani 0.25 1 d D . P A 3
H37E H 0.6995 0.3799 0.6241 0.075 Uiso 0.25 1 calc R U P A 3
H37F H 0.6713 0.2798 0.6383 0.075 Uiso 0.25 1 calc R U P A 3
C38" C 0.7359(10) 0.263(3) 0.6691(15) 0.063(3) Uani 0.25 1 d D . P A 3
H38G H 0.7452 0.2316 0.6376 0.094 Uiso 0.25 1 calc R U P A 3
H38H H 0.7303 0.2058 0.6934 0.094 Uiso 0.25 1 calc R U P A 3
H38I H 0.7585 0.3105 0.6871 0.094 Uiso 0.25 1 calc R U P A 3
O16 O 0.6819(7) 0.149(2) 0.7669(8) 0.054(5) Uani 0.25 1 d . . P A 1
H16A H 0.6790 0.1062 0.7382 0.081 Uiso 0.25 1 d R U P A 1
H16B H 0.6713 0.1131 0.7925 0.081 Uiso 0.25 1 d R U P A 1
O16' O 0.6988(7) 0.203(2) 0.7931(8) 0.054(5) Uani 0.25 1 d . . P A 2
H16C H 0.7104 0.2418 0.8217 0.081 Uiso 0.25 1 d R U P A 2
H16D H 0.6900 0.1391 0.8038 0.081 Uiso 0.25 1 d R U P A 2
O17 O 0.7669(11) 0.155(2) 0.7854(9) 0.085(5) Uani 0.25 1 d D . P B 1
H17A H 0.7390 0.1612 0.7885 0.127 Uiso 0.25 1 d R U P B 1
C39 C 0.7769(13) 0.044(2) 0.7803(9) 0.085(5) Uani 0.25 1 d D . P B 1
H39A H 0.7640 0.0014 0.8064 0.102 Uiso 0.25 1 calc R U P B 1
H39B H 0.8084 0.0344 0.7876 0.102 Uiso 0.25 1 calc R U P B 1
C40 C 0.7596(14) 0.007(3) 0.7241(10) 0.085(5) Uani 0.25 1 d D . P B 1
H40A H 0.7627 -0.0716 0.7219 0.127 Uiso 0.25 1 calc R U P B 1
H40B H 0.7757 0.0414 0.6989 0.127 Uiso 0.25 1 calc R U P B 1
H40C H 0.7292 0.0260 0.7153 0.127 Uiso 0.25 1 calc R U P B 1
O17' O 0.7414(9) 0.132(2) 0.7981(10) 0.085(5) Uani 0.25 1 d D . P C 3
H17B H 0.7287 0.1789 0.7736 0.127 Uiso 0.25 1 d R U P C 3
C39' C 0.7808(8) 0.177(2) 0.8223(14) 0.085(5) Uani 0.25 1 d D . P C 3
H39C H 0.8026 0.1682 0.7985 0.102 Uiso 0.25 1 calc R U P C 3
H39D H 0.7912 0.1389 0.8560 0.102 Uiso 0.25 1 calc R U P C 3
C40' C 0.7745(13) 0.296(2) 0.8331(14) 0.085(5) Uani 0.25 1 d D . P C 3
H40D H 0.7854 0.3116 0.8705 0.127 Uiso 0.25 1 calc R U P C 3
H40E H 0.7439 0.3134 0.8256 0.127 Uiso 0.25 1 calc R U P C 3
H40F H 0.7901 0.3393 0.8103 0.127 Uiso 0.25 1 calc R U P C 3

loop_
_atom_site_aniso_label
_atom_site_aniso_U_11
_atom_site_aniso_U_22
_atom_site_aniso_U_33
_atom_site_aniso_U_23
_atom_site_aniso_U_13
_atom_site_aniso_U_12
Cu1 0.0125(3) 0.0177(3) 0.0070(3) 0.0001(2) 0.0007(2) 0.0004(2)
Cu2 0.0146(3) 0.0150(3) 0.0059(3) -0.0009(2) 0.0021(2) 0.0002(2)
Si1 0.0119(6) 0.0195(7) 0.0087(6) 0.0012(5) 0.0003(5) 0.0011(5)
Si2 0.0153(7) 0.0191(7) 0.0107(6) -0.0018(5) -0.0009(5) 0.0026(6)
Si3 0.0164(7) 0.0176(7) 0.0089(6) -0.0020(5) 0.0008(5) -0.0002(6)
Si4 0.0156(7) 0.0145(6) 0.0073(6) -0.0012(5) 0.0009(5) -0.0010(5)
Si5 0.0162(7) 0.0156(7) 0.0079(6) -0.0001(5) 0.0032(5) -0.0006(5)
Si6 0.0159(7) 0.0148(7) 0.0102(6) -0.0015(5) 0.0021(5) -0.0030(5)
Na1 0.0238(12) 0.0302(12) 0.0117(10) -0.0001(9) -0.0001(8) -0.0012(10)
Na2 0.0297(14) 0.0540(17) 0.0208(12) -0.0008(11) 0.0055(10) -0.0094(12)
O1 0.0136(17) 0.0241(19) 0.0113(16) -0.0010(14) -0.0015(14) 0.0007(15)
O2 0.025(2) 0.0189(18) 0.0124(17) -0.0030(14) -0.0041(15) 0.0024(16)
O3 0.0144(17) 0.0185(17) 0.0066(15) 0.0020(13) -0.0001(13) 0.0004(14)
O4 0.0169(18) 0.0201(18) 0.0067(15) 0.0022(13) 0.0021(13) -0.0006(15)
O5 0.026(2) 0.0163(17) 0.0105(16) -0.0028(14) 0.0047(15) -0.0035(15)
O6 0.0124(17) 0.0198(18) 0.0138(17) -0.0020(14) 0.0036(13) 0.0003(14)
O7 0.0121(17) 0.036(2) 0.0102(16) 0.0013(15) 0.0022(14) 0.0027(16)
O8 0.0184(19) 0.030(2) 0.0092(16) 0.0009(15) 0.0021(14) 0.0020(16)
O9 0.0166(19) 0.028(2) 0.0094(16) 0.0025(15) 0.0055(14) 0.0015(15)
O10 0.0083(16) 0.0249(19) 0.0131(17) -0.0030(14) 0.0035(13) -0.0015(14)
O11 0.0122(18) 0.027(2) 0.0132(17) 0.0009(15) 0.0022(14) -0.0029(15)
O12 0.0147(18) 0.0213(19) 0.0119(16) 0.0027(14) -0.0004(13) -0.0013(15)
O13 0.030(2) 0.028(2) 0.0171(19) 0.0033(16) -0.0031(17) -0.0034(18)
O14 0.033(2) 0.030(2) 0.019(2) 0.0086(17) 0.0024(17) -0.0009(18)
C1 0.025(3) 0.019(3) 0.014(2) 0.002(2) 0.004(2) -0.002(2)
C2 0.029(4) 0.026(3) 0.059(5) 0.001(3) -0.001(3) -0.001(3)
C3 0.046(5) 0.031(4) 0.088(7) 0.008(4) 0.004(5) 0.012(4)
C4 0.060(5) 0.021(3) 0.055(5) 0.006(3) 0.023(4) -0.001(3)
C5 0.061(5) 0.022(3) 0.026(3) -0.003(3) 0.001(3) -0.011(3)
C6 0.037(4) 0.034(4) 0.024(3) 0.003(3) -0.007(3) -0.009(3)
C7 0.018(3) 0.017(3) 0.016(2) -0.006(2) 0.000(2) 0.003(2)
C8 0.028(3) 0.034(3) 0.025(3) 0.001(3) 0.004(2) 0.005(3)
C9 0.017(3) 0.042(4) 0.044(4) 0.002(3) 0.000(3) 0.013(3)
C10 0.042(4) 0.035(4) 0.035(4) 0.010(3) 0.003(3) 0.011(3)
C11 0.040(4) 0.021(3) 0.041(4) 0.008(3) 0.006(3) 0.005(3)
C12 0.026(3) 0.022(3) 0.027(3) -0.002(2) 0.002(2) 0.004(2)
C13 0.023(3) 0.028(3) 0.011(2) -0.007(2) 0.004(2) -0.005(2)
C14 0.036(4) 0.026(3) 0.024(3) -0.006(2) 0.008(3) -0.011(3)
C15 0.059(5) 0.033(4) 0.038(4) -0.011(3) 0.015(4) -0.019(3)
C16 0.039(4) 0.065(5) 0.033(4) -0.011(4) 0.008(3) -0.027(4)
C17 0.016(3) 0.067(5) 0.030(3) -0.002(3) 0.000(3) -0.010(3)
C18 0.022(3) 0.038(3) 0.022(3) 0.002(3) 0.001(2) -0.003(3)
C19 0.018(2) 0.013(2) 0.016(2) 0.0006(19) -0.0010(19) 0.001(2)
C20 0.032(3) 0.019(3) 0.019(3) -0.001(2) 0.006(2) -0.003(2)
C21 0.034(3) 0.026(3) 0.026(3) -0.011(3) 0.001(3) 0.002(3)
C22 0.042(4) 0.015(3) 0.035(3) -0.003(2) -0.006(3) 0.001(3)
C23 0.047(4) 0.019(3) 0.033(3) 0.010(2) 0.006(3) -0.006(3)
C24 0.028(3) 0.027(3) 0.022(3) 0.002(2) 0.006(2) -0.003(2)
C25 0.021(3) 0.013(2) 0.023(3) 0.002(2) 0.013(2) -0.003(2)
C26 0.031(3) 0.027(3) 0.037(4) 0.000(3) 0.010(3) 0.006(3)
C27 0.033(4) 0.031(4) 0.060(5) 0.007(3) 0.018(3) 0.014(3)
C28 0.057(5) 0.022(3) 0.052(4) -0.004(3) 0.039(4) 0.000(3)
C29 0.056(5) 0.030(3) 0.030(3) -0.006(3) 0.020(3) -0.003(3)
C30 0.035(4) 0.028(3) 0.026(3) -0.003(2) 0.013(3) 0.002(3)
C31 0.020(3) 0.019(3) 0.013(2) 0.002(2) 0.005(2) -0.006(2)
C32 0.030(3) 0.024(3) 0.019(3) 0.002(2) 0.008(2) -0.004(2)
C33 0.043(4) 0.025(3) 0.030(3) 0.000(3) 0.008(3) -0.008(3)
C34 0.031(3) 0.038(4) 0.027(3) 0.006(3) 0.011(3) -0.015(3)
C35 0.026(3) 0.043(4) 0.027(3) -0.004(3) 0.014(3) -0.009(3)
C36 0.027(3) 0.027(3) 0.022(3) -0.005(2) 0.009(2) -0.006(2)
O15 0.057(7) 0.057(8) 0.075(7) 0.011(6) 0.013(5) 0.007(6)
C37 0.057(7) 0.057(8) 0.075(7) 0.011(6) 0.013(5) 0.007(6)
C38 0.057(7) 0.057(8) 0.075(7) 0.011(6) 0.013(5) 0.007(6)
O15' 0.057(7) 0.057(8) 0.075(7) 0.011(6) 0.013(5) 0.007(6)
C37' 0.057(7) 0.057(8) 0.075(7) 0.011(6) 0.013(5) 0.007(6)
C38' 0.057(7) 0.057(8) 0.075(7) 0.011(6) 0.013(5) 0.007(6)
O15" 0.057(7) 0.057(8) 0.075(7) 0.011(6) 0.013(5) 0.007(6)
C37" 0.057(7) 0.057(8) 0.075(7) 0.011(6) 0.013(5) 0.007(6)
C38" 0.057(7) 0.057(8) 0.075(7) 0.011(6) 0.013(5) 0.007(6)
O16 0.028(9) 0.111(17) 0.023(9) 0.036(9) 0.007(6) 0.012(9)
O16' 0.028(9) 0.111(17) 0.023(9) 0.036(9) 0.007(6) 0.012(9)
O17 0.087(12) 0.134(14) 0.039(7) 0.016(9) 0.030(7) -0.004(11)
C39 0.087(12) 0.134(14) 0.039(7) 0.016(9) 0.030(7) -0.004(11)
C40 0.087(12) 0.134(14) 0.039(7) 0.016(9) 0.030(7) -0.004(11)
O17' 0.087(12) 0.134(14) 0.039(7) 0.016(9) 0.030(7) -0.004(11)
C39' 0.087(12) 0.134(14) 0.039(7) 0.016(9) 0.030(7) -0.004(11)
C40' 0.087(12) 0.134(14) 0.039(7) 0.016(9) 0.030(7) -0.004(11)

loop_
_atom_type_symbol
_atom_type_description
_atom_type_scat_dispersion_real
_atom_type_scat_dispersion_imag
_atom_type_scat_source
C C 0.0033 0.0016 'International Tables Vol C Tables 4.2.6.8 and 6.1.1.4'
H H 0.0000 0.0000 'International Tables Vol C Tables 4.2.6.8 and 6.1.1.4'
O O 0.0106 0.0060 'International Tables Vol C Tables 4.2.6.8 and 6.1.1.4'
Na Na 0.0362 0.0249 'International Tables Vol C Tables 4.2.6.8 and 6.1.1.4'
Si Si 0.0817 0.0704 'International Tables Vol C Tables 4.2.6.8 and 6.1.1.4'
Cu Cu 0.3201 1.2651 'International Tables Vol C Tables 4.2.6.8 and 6.1.1.4'

loop_
_geom_angle_atom_site_label_1
_geom_angle_atom_site_label_2
_geom_angle_atom_site_label_3
_geom_angle
_geom_angle_site_symmetry_1
_geom_angle_site_symmetry_3
_geom_angle_publ_flag
O8 Cu1 O12 91.39(15) . . ?
O8 Cu1 O7 95.13(15) . . ?
O12 Cu1 O7 173.08(15) . . ?
O8 Cu1 O7 173.78(15) . 2_656 ?
O12 Cu1 O7 94.84(15) . 2_656 ?
O7 Cu1 O7 78.66(16) . 2_656 ?
O9 Cu2 O11 89.89(15) . 2_656 ?
O9 Cu2 O10 95.15(15) . . ?
O11 Cu2 O10 174.67(15) 2_656 . ?
O9 Cu2 O10 173.61(15) . 2_656 ?
O11 Cu2 O10 96.37(15) 2_656 2_656 ?
O10 Cu2 O10 78.55(16) . 2_656 ?
O7 Si1 O1 111.1(2) . . ?
O7 Si1 O6 108.6(2) . 2_656 ?
O1 Si1 O6 104.2(2) . 2_656 ?
O7 Si1 C1 111.8(2) . . ?
O1 Si1 C1 109.6(2) . . ?
O6 Si1 C1 111.2(2) 2_656 . ?
O8 Si2 O2 113.4(2) . . ?
O8 Si2 O1 111.65(19) . . ?
O2 Si2 O1 105.3(2) . . ?
O8 Si2 C7 111.1(2) . . ?
O2 Si2 C7 105.8(2) . . ?
O1 Si2 C7 109.1(2) . . ?
O9 Si3 O2 113.9(2) . . ?
O9 Si3 O3 110.83(19) . . ?
O2 Si3 O3 105.7(2) . . ?
O9 Si3 C13 111.0(2) . . ?
O2 Si3 C13 105.1(2) . . ?
O3 Si3 C13 110.1(2) . . ?
O10 Si4 O4 110.29(19) . . ?
O10 Si4 O3 110.16(19) . . ?
O4 Si4 O3 106.23(18) . . ?
O10 Si4 C19 112.3(2) . . ?
O4 Si4 C19 109.6(2) . . ?
O3 Si4 C19 108.1(2) . . ?
O11 Si5 O5 112.0(2) . . ?
O11 Si5 O4 112.38(19) . . ?
O5 Si5 O4 105.6(2) . . ?
O11 Si5 C25 113.7(2) . . ?
O5 Si5 C25 105.5(2) . . ?
O4 Si5 C25 107.0(2) . . ?
O12 Si6 O5 113.1(2) . . ?
O12 Si6 O6 110.57(19) . . ?
O5 Si6 O6 107.62(19) . . ?
O12 Si6 C31 112.4(2) . . ?
O5 Si6 C31 105.8(2) . . ?
O6 Si6 C31 107.1(2) . . ?
O12 Na1 O8 73.56(14) . . ?
O12 Na1 O13 120.15(17) . . ?
O8 Na1 O13 127.63(18) . . ?
O12 Na1 O14 125.63(17) . . ?
O8 Na1 O14 103.90(17) . . ?
O13 Na1 O14 104.27(16) . . ?
O12 Na1 O13 92.04(14) . 5_666 ?
O8 Na1 O13 151.81(16) . 5_666 ?
O13 Na1 O13 80.54(16) . 5_666 ?
O14 Na1 O13 64.59(15) . 5_666 ?
O15 Na2 O11 114.6(7) . . ?
O15' Na2 O11 113.9(7) . . ?
O15 Na2 O9 160.8(7) . 2_656 ?
O15' Na2 O9 134.0(5) . 2_656 ?
O11 Na2 O9 71.22(14) . 2_656 ?
O11 Na2 O15" 115.2(7) . . ?
O9 Na2 O15" 172.2(7) 2_656 . ?
O15 Na2 O16 81.0(8) . . ?
O11 Na2 O16 98.1(7) . . ?
O9 Na2 O16 80.0(5) 2_656 . ?
O15' Na2 O16' 52.4(7) . . ?
O11 Na2 O16' 122.2(7) . . ?
O9 Na2 O16' 85.1(5) 2_656 . ?
O15 Na2 O6 81.9(7) . . ?
O15' Na2 O6 108.8(5) . . ?
O11 Na2 O6 85.22(15) . . ?
O9 Na2 O6 117.21(16) 2_656 . ?
O15" Na2 O6 68.9(6) . . ?
O16 Na2 O6 162.4(5) . . ?
O16' Na2 O6 150.3(7) . . ?
O15 Na2 O1 106.5(7) . 2_656 ?
O15' Na2 O1 122.9(7) . 2_656 ?
O11 Na2 O1 118.70(16) . 2_656 ?
O9 Na2 O1 84.47(14) 2_656 2_656 ?
O15" Na2 O1 95.6(5) . 2_656 ?
O16 Na2 O1 132.5(6) . 2_656 ?
O16' Na2 O1 110.0(7) . 2_656 ?
O6 Na2 O1 57.35(12) . 2_656 ?
Si1 O1 Si2 125.7(2) . . ?
Si1 O1 Na2 94.43(16) . 2_656 ?
Si2 O1 Na2 122.09(19) . 2_656 ?
Si3 O2 Si2 138.8(2) . . ?
Si4 O3 Si3 129.7(2) . . ?
Si4 O4 Si5 127.7(2) . . ?
Si6 O5 Si5 136.7(2) . . ?
Si1 O6 Si6 126.5(2) 2_656 . ?
Si1 O6 Na2 98.96(17) 2_656 . ?
Si6 O6 Na2 122.03(19) . . ?
Si1 O7 Cu1 128.8(2) . . ?
Si1 O7 Cu1 129.0(2) . 2_656 ?
Cu1 O7 Cu1 101.25(16) . 2_656 ?
Si2 O8 Cu1 133.6(2) . . ?
Si2 O8 Na1 125.6(2) . . ?
Cu1 O8 Na1 97.41(17) . . ?
Si3 O9 Cu2 135.4(2) . . ?
Si3 O9 Na2 120.9(2) . 2_656 ?
Cu2 O9 Na2 95.42(15) . 2_656 ?
Si4 O10 Cu2 130.5(2) . . ?
Si4 O10 Cu2 128.3(2) . 2_656 ?
Cu2 O10 Cu2 100.63(15) . 2_656 ?
Si5 O11 Cu2 133.3(2) . 2_656 ?
Si5 O11 Na2 122.8(2) . . ?
Cu2 O11 Na2 95.56(16) 2_656 . ?
Si6 O12 Cu1 132.4(2) . . ?
Si6 O12 Na1 123.4(2) . . ?
Cu1 O12 Na1 97.38(16) . . ?
Na1 O13 Na1 99.46(16) . 5_666 ?
Na1 O13 H13A 111.8 . . ?
Na1 O13 H13A 111.8 5_666 . ?
Na1 O13 H13B 111.9 . . ?
Na1 O13 H13B 111.9 5_666 . ?
H13A O13 H13B 109.6 . . ?
Na1 O14 H14A 109.3 . . ?
Na1 O14 H14B 109.4 . . ?
H14A O14 H14B 109.5 . . ?
C2 C1 C6 116.6(6) . . ?
C2 C1 Si1 122.9(5) . . ?
C6 C1 Si1 120.5(5) . . ?
C1 C2 C3 121.2(7) . . ?
C1 C2 H2 119.4 . . ?
C3 C2 H2 119.4 . . ?
C4 C3 C2 120.1(8) . . ?
C4 C3 H3 119.9 . . ?
C2 C3 H3 119.9 . . ?
C5 C4 C3 120.6(7) . . ?
C5 C4 H4 119.7 . . ?
C3 C4 H4 119.7 . . ?
C4 C5 C6 119.3(6) . . ?
C4 C5 H5 120.3 . . ?
C6 C5 H5 120.3 . . ?
C5 C6 C1 122.0(6) . . ?
C5 C6 H6 119.0 . . ?
C1 C6 H6 119.0 . . ?
C8 C7 C12 117.4(5) . . ?
C8 C7 Si2 121.6(4) . . ?
C12 C7 Si2 120.8(4) . . ?
C7 C8 C9 121.1(6) . . ?
C7 C8 H8 119.5 . . ?
C9 C8 H8 119.5 . . ?
C10 C9 C8 120.1(6) . . ?
C10 C9 H9 119.9 . . ?
C8 C9 H9 119.9 . . ?
C11 C10 C9 119.9(6) . . ?
C11 C10 H10 120.0 . . ?
C9 C10 H10 120.0 . . ?
C10 C11 C12 119.6(6) . . ?
C10 C11 H11 120.2 . . ?
C12 C11 H11 120.2 . . ?
C11 C12 C7 121.8(6) . . ?
C11 C12 H12 119.1 . . ?
C7 C12 H12 119.1 . . ?
C14 C13 C18 117.5(6) . . ?
C14 C13 Si3 121.1(5) . . ?
C18 C13 Si3 121.3(5) . . ?
C13 C14 C15 121.1(7) . . ?
C13 C14 H14 119.4 . . ?
C15 C14 H14 119.4 . . ?
C16 C15 C14 119.5(7) . . ?
C16 C15 H15 120.2 . . ?
C14 C15 H15 120.2 . . ?
C17 C16 C15 120.4(6) . . ?
C17 C16 H16 119.8 . . ?
C15 C16 H16 119.8 . . ?
C16 C17 C18 120.0(7) . . ?
C16 C17 H17 120.0 . . ?
C18 C17 H17 120.0 . . ?
C17 C18 C13 121.4(6) . . ?
C17 C18 H18 119.3 . . ?
C13 C18 H18 119.3 . . ?
C24 C19 C20 117.2(5) . . ?
C24 C19 Si4 121.0(4) . . ?
C20 C19 Si4 121.8(4) . . ?
C21 C20 C19 120.9(5) . . ?
C21 C20 H20 119.5 . . ?
C19 C20 H20 119.5 . . ?
C22 C21 C20 120.4(6) . . ?
C22 C21 H21 119.8 . . ?
C20 C21 H21 119.8 . . ?
C23 C22 C21 120.0(6) . . ?
C23 C22 H22 120.0 . . ?
C21 C22 H22 120.0 . . ?
C22 C23 C24 119.8(6) . . ?
C22 C23 H23 120.1 . . ?
C24 C23 H23 120.1 . . ?
C19 C24 C23 121.5(6) . . ?
C19 C24 H24 119.2 . . ?
C23 C24 H24 119.2 . . ?
C26 C25 C30 117.7(5) . . ?
C26 C25 Si5 121.6(4) . . ?
C30 C25 Si5 120.7(4) . . ?
C25 C26 C27 120.1(6) . . ?
C25 C26 H26 119.9 . . ?
C27 C26 H26 119.9 . . ?
C28 C27 C26 121.0(7) . . ?
C28 C27 H27 119.5 . . ?
C26 C27 H27 119.5 . . ?
C27 C28 C29 120.1(6) . . ?
C27 C28 H28 119.9 . . ?
C29 C28 H28 119.9 . . ?
C28 C29 C30 119.7(7) . . ?
C28 C29 H29 120.2 . . ?
C30 C29 H29 120.2 . . ?
C29 C30 C25 121.4(6) . . ?
C29 C30 H30 119.3 . . ?
C25 C30 H30 119.3 . . ?
C36 C31 C32 117.5(5) . . ?
C36 C31 Si6 123.4(4) . . ?
C32 C31 Si6 119.1(4) . . ?
C33 C32 C31 121.3(6) . . ?
C33 C32 H32 119.3 . . ?
C31 C32 H32 119.3 . . ?
C34 C33 C32 119.4(6) . . ?
C34 C33 H33 120.3 . . ?
C32 C33 H33 120.3 . . ?
C35 C34 C33 120.4(6) . . ?
C35 C34 H34 119.8 . . ?
C33 C34 H34 119.8 . . ?
C34 C35 C36 120.1(6) . . ?
C34 C35 H35 120.0 . . ?
C36 C35 H35 120.0 . . ?
C35 C36 C31 121.3(6) . . ?
C35 C36 H36 119.4 . . ?
C31 C36 H36 119.4 . . ?
C37 O15 Na2 131.4(17) . . ?
C37 O15 H15A 103.5 . . ?
Na2 O15 H15A 104.5 . . ?
O15 C37 C38 109.6(3) . . ?
O15 C37 H37A 109.8 . . ?
C38 C37 H37A 109.8 . . ?
O15 C37 H37B 109.8 . . ?
C38 C37 H37B 109.8 . . ?
H37A C37 H37B 108.2 . . ?
C37 C38 H38A 109.5 . . ?
C37 C38 H38B 109.5 . . ?
H38A C38 H38B 109.5 . . ?
C37 C38 H38C 109.5 . . ?
H38A C38 H38C 109.5 . . ?
H38B C38 H38C 109.5 . . ?
C37' O15' Na2 122.5(13) . . ?
C37' O15' H15B 106.1 . . ?
Na2 O15' H15B 107.0 . . ?
O15' C37' C38' 109.2(3) . . ?
O15' C37' H37C 109.8 . . ?
C38' C37' H37C 109.8 . . ?
O15' C37' H37D 109.8 . . ?
C38' C37' H37D 109.8 . . ?
H37C C37' H37D 108.3 . . ?
C37' C38' H38D 109.5 . . ?
C37' C38' H38E 109.5 . . ?
H38D C38' H38E 109.5 . . ?
C37' C38' H38F 109.5 . . ?
H38D C38' H38F 109.5 . . ?
H38E C38' H38F 109.5 . . ?
C37" O15" Na2 115.6(15) . . ?
C37" O15" H15C 106.7 . . ?
Na2 O15" H15C 108.4 . . ?
O15" C37" C38" 109.6(3) . . ?
O15" C37" H37E 109.8 . . ?
C38" C37" H37E 109.8 . . ?
O15" C37" H37F 109.8 . . ?
C38" C37" H37F 109.8 . . ?
H37E C37" H37F 108.2 . . ?
C37" C38" H38G 109.5 . . ?
C37" C38" H38H 109.5 . . ?
H38G C38" H38H 109.5 . . ?
C37" C38" H38I 109.5 . . ?
H38G C38" H38I 109.5 . . ?
H38H C38" H38I 109.5 . . ?
Na2 O16 H16A 106.6 . . ?
Na2 O16 H16B 107.3 . . ?
H16A O16 H16B 106.8 . . ?
Na2 O16' H16C 110.0 . . ?
Na2 O16' H16D 109.0 . . ?
H16C O16' H16D 109.5 . . ?
C39 O17 H17A 109.5 . . ?
O17 C39 C40 109.4(3) . . ?
O17 C39 H39A 109.8 . . ?
C40 C39 H39A 109.8 . . ?
O17 C39 H39B 109.8 . . ?
C40 C39 H39B 109.8 . . ?
H39A C39 H39B 108.2 . . ?
C39 C40 H40A 109.5 . . ?
C39 C40 H40B 109.5 . . ?
H40A C40 H40B 109.5 . . ?
C39 C40 H40C 109.5 . . ?
H40A C40 H40C 109.5 . . ?
H40B C40 H40C 109.5 . . ?
C39' O17' H17B 108.0 . . ?
O17' C39' C40' 109.3(3) . . ?
O17' C39' H39C 109.8 . . ?
C40' C39' H39C 109.8 . . ?
O17' C39' H39D 109.8 . . ?
C40' C39' H39D 109.8 . . ?
H39C C39' H39D 108.3 . . ?
C39' C40' H40D 109.5 . . ?
C39' C40' H40E 109.5 . . ?
H40D C40' H40E 109.5 . . ?
C39' C40' H40F 109.5 . . ?
H40D C40' H40F 109.5 . . ?
H40E C40' H40F 109.5 . . ?

loop_
_geom_bond_atom_site_label_1
_geom_bond_atom_site_label_2
_geom_bond_distance
_geom_bond_site_symmetry_2
_geom_bond_publ_flag
Cu1 O8 1.908(4) . ?
Cu1 O12 1.918(4) . ?
Cu1 O7 1.953(4) . ?
Cu1 O7 1.961(4) 2_656 ?
Cu2 O9 1.897(4) . ?
Cu2 O11 1.914(4) 2_656 ?
Cu2 O10 1.950(3) . ?
Cu2 O10 1.956(3) 2_656 ?
Si1 O7 1.597(4) . ?
Si1 O1 1.633(4) . ?
Si1 O6 1.638(4) 2_656 ?
Si1 C1 1.853(6) . ?
Si2 O8 1.589(4) . ?
Si2 O2 1.630(4) . ?
Si2 O1 1.657(4) . ?
Si2 C7 1.858(5) . ?
Si3 O9 1.595(4) . ?
Si3 O2 1.626(4) . ?
Si3 O3 1.652(4) . ?
Si3 C13 1.871(6) . ?
Si4 O10 1.616(4) . ?
Si4 O4 1.625(4) . ?
Si4 O3 1.643(4) . ?
Si4 C19 1.857(5) . ?
Si5 O11 1.588(4) . ?
Si5 O5 1.650(4) . ?
Si5 O4 1.652(4) . ?
Si5 C25 1.864(5) . ?
Si6 O12 1.583(4) . ?
Si6 O5 1.632(4) . ?
Si6 O6 1.656(4) . ?
Si6 C31 1.857(5) . ?
Na1 O12 2.283(4) . ?
Na1 O8 2.291(4) . ?
Na1 O13 2.305(4) . ?
Na1 O14 2.337(5) . ?
Na1 O13 2.757(5) 5_666 ?
Na2 O15 2.09(2) . ?
Na2 O15' 2.21(2) . ?
Na2 O11 2.302(4) . ?
Na2 O9 2.321(4) 2_656 ?
Na2 O15" 2.33(3) . ?
Na2 O16 2.36(2) . ?
Na2 O16' 2.47(2) . ?
Na2 O6 2.625(5) . ?
Na2 O1 2.748(5) 2_656 ?
O13 H13A 0.9000 . ?
O13 H13B 0.9001 . ?
O14 H14A 0.8999 . ?
O14 H14B 0.8998 . ?
C1 C2 1.395(9) . ?
C1 C6 1.401(8) . ?
C2 C3 1.394(10) . ?
C2 H2 0.9500 . ?
C3 C4 1.371(12) . ?
C3 H3 0.9500 . ?
C4 C5 1.366(11) . ?
C4 H4 0.9500 . ?
C5 C6 1.393(9) . ?
C5 H5 0.9500 . ?
C6 H6 0.9500 . ?
C7 C8 1.384(8) . ?
C7 C12 1.393(8) . ?
C8 C9 1.398(9) . ?
C8 H8 0.9500 . ?
C9 C10 1.378(10) . ?
C9 H9 0.9500 . ?
C10 C11 1.371(10) . ?
C10 H10 0.9500 . ?
C11 C12 1.392(9) . ?
C11 H11 0.9500 . ?
C12 H12 0.9500 . ?
C13 C14 1.389(8) . ?
C13 C18 1.397(8) . ?
C14 C15 1.392(9) . ?
C14 H14 0.9500 . ?
C15 C16 1.389(12) . ?
C15 H15 0.9500 . ?
C16 C17 1.361(11) . ?
C16 H16 0.9500 . ?
C17 C18 1.386(9) . ?
C17 H17 0.9500 . ?
C18 H18 0.9500 . ?
C19 C24 1.390(8) . ?
C19 C20 1.397(8) . ?
C20 C21 1.390(8) . ?
C20 H20 0.9500 . ?
C21 C22 1.373(9) . ?
C21 H21 0.9500 . ?
C22 C23 1.366(10) . ?
C22 H22 0.9500 . ?
C23 C24 1.395(8) . ?
C23 H23 0.9500 . ?
C24 H24 0.9500 . ?
C25 C26 1.391(8) . ?
C25 C30 1.404(8) . ?
C26 C27 1.396(9) . ?
C26 H26 0.9500 . ?
C27 C28 1.361(11) . ?
C27 H27 0.9500 . ?
C28 C29 1.376(11) . ?
C28 H28 0.9500 . ?
C29 C30 1.383(9) . ?
C29 H29 0.9500 . ?
C30 H30 0.9500 . ?
C31 C36 1.399(8) . ?
C31 C32 1.406(8) . ?
C32 C33 1.392(8) . ?
C32 H32 0.9500 . ?
C33 C34 1.388(9) . ?
C33 H33 0.9500 . ?
C34 C35 1.377(9) . ?
C34 H34 0.9500 . ?
C35 C36 1.389(8) . ?
C35 H35 0.9500 . ?
C36 H36 0.9500 . ?
O15 C37 1.412(3) . ?
O15 H15A 0.9001 . ?
C37 C38 1.524(3) . ?
C37 H37A 0.9900 . ?
C37 H37B 0.9900 . ?
C38 H38A 0.9800 . ?
C38 H38B 0.9800 . ?
C38 H38C 0.9800 . ?
O15' C37' 1.418(3) . ?
O15' H15B 0.9000 . ?
C37' C38' 1.525(3) . ?
C37' H37C 0.9900 . ?
C37' H37D 0.9900 . ?
C38' H38D 0.9800 . ?
C38' H38E 0.9800 . ?
C38' H38F 0.9800 . ?
O15" C37" 1.413(3) . ?
O15" H15C 0.9001 . ?
C37" C38" 1.524(3) . ?
C37" H37E 0.9900 . ?
C37" H37F 0.9900 . ?
C38" H38G 0.9800 . ?
C38" H38H 0.9800 . ?
C38" H38I 0.9800 . ?
O16 H16A 0.9000 . ?
O16 H16B 0.9000 . ?
O16' H16C 0.9000 . ?
O16' H16D 0.9000 . ?
O17 C39 1.415(3) . ?
O17 H17A 0.9001 . ?
C39 C40 1.525(3) . ?
C39 H39A 0.9900 . ?
C39 H39B 0.9900 . ?
C40 H40A 0.9800 . ?
C40 H40B 0.9800 . ?
C40 H40C 0.9800 . ?
O17' C39' 1.416(3) . ?
O17' H17B 0.9001 . ?
C39' C40' 1.525(3) . ?
C39' H39C 0.9900 . ?
C39' H39D 0.9900 . ?
C40' H40D 0.9800 . ?
C40' H40E 0.9800 . ?
C40' H40F 0.9800 . ?

loop_
_geom_torsion_atom_site_label_1
_geom_torsion_atom_site_label_2
_geom_torsion_atom_site_label_3
_geom_torsion_atom_site_label_4
_geom_torsion
_geom_torsion_site_symmetry_1
_geom_torsion_site_symmetry_2
_geom_torsion_site_symmetry_3
_geom_torsion_site_symmetry_4
_geom_torsion_publ_flag
O7 Si1 O1 Si2 -38.5(3) . . . . ?
O6 Si1 O1 Si2 -155.3(3) 2_656 . . . ?
C1 Si1 O1 Si2 85.6(3) . . . . ?
O7 Si1 O1 Na2 96.9(2) . . . 2_656 ?
O6 Si1 O1 Na2 -19.87(19) 2_656 . . 2_656 ?
C1 Si1 O1 Na2 -139.0(2) . . . 2_656 ?
O8 Si2 O1 Si1 12.5(4) . . . . ?
O2 Si2 O1 Si1 136.1(3) . . . . ?
C7 Si2 O1 Si1 -110.7(3) . . . . ?
O8 Si2 O1 Na2 -111.8(2) . . . 2_656 ?
O2 Si2 O1 Na2 11.8(3) . . . 2_656 ?
C7 Si2 O1 Na2 125.0(2) . . . 2_656 ?
O9 Si3 O2 Si2 36.1(5) . . . . ?
O3 Si3 O2 Si2 -85.8(4) . . . . ?
C13 Si3 O2 Si2 157.8(4) . . . . ?
O8 Si2 O2 Si3 63.4(4) . . . . ?
O1 Si2 O2 Si3 -59.0(4) . . . . ?
C7 Si2 O2 Si3 -174.5(4) . . . . ?
O10 Si4 O3 Si3 -25.1(4) . . . . ?
O4 Si4 O3 Si3 -144.5(3) . . . . ?
C19 Si4 O3 Si3 98.0(3) . . . . ?
O9 Si3 O3 Si4 3.6(4) . . . . ?
O2 Si3 O3 Si4 127.4(3) . . . . ?
C13 Si3 O3 Si4 -119.6(3) . . . . ?
O10 Si4 O4 Si5 36.3(3) . . . . ?
O3 Si4 O4 Si5 155.7(3) . . . . ?
C19 Si4 O4 Si5 -87.7(3) . . . . ?
O11 Si5 O4 Si4 -13.7(4) . . . . ?
O5 Si5 O4 Si4 -136.0(3) . . . . ?
C25 Si5 O4 Si4 111.9(3) . . . . ?
O12 Si6 O5 Si5 -67.1(4) . . . . ?
O6 Si6 O5 Si5 55.3(4) . . . . ?
C31 Si6 O5 Si5 169.5(4) . . . . ?
O11 Si5 O5 Si6 -37.5(4) . . . . ?
O4 Si5 O5 Si6 85.2(4) . . . . ?
C25 Si5 O5 Si6 -161.7(4) . . . . ?
O12 Si6 O6 Si1 -15.8(3) . . . 2_656 ?
O5 Si6 O6 Si1 -139.8(3) . . . 2_656 ?
C31 Si6 O6 Si1 106.9(3) . . . 2_656 ?
O12 Si6 O6 Na2 117.9(2) . . . . ?
O5 Si6 O6 Na2 -6.1(3) . . . . ?
C31 Si6 O6 Na2 -119.4(2) . . . . ?
O1 Si1 O7 Cu1 39.0(4) . . . . ?
O6 Si1 O7 Cu1 153.1(3) 2_656 . . . ?
C1 Si1 O7 Cu1 -83.8(3) . . . . ?
O1 Si1 O7 Cu1 -154.3(3) . . . 2_656 ?
O6 Si1 O7 Cu1 -40.3(4) 2_656 . . 2_656 ?
C1 Si1 O7 Cu1 82.8(3) . . . 2_656 ?
O2 Si2 O8 Cu1 -98.7(3) . . . . ?
O1 Si2 O8 Cu1 20.1(4) . . . . ?
C7 Si2 O8 Cu1 142.2(3) . . . . ?
O2 Si2 O8 Na1 55.9(3) . . . . ?
O1 Si2 O8 Na1 174.7(2) . . . . ?
C7 Si2 O8 Na1 -63.2(3) . . . . ?
O2 Si3 O9 Cu2 -102.7(3) . . . . ?
O3 Si3 O9 Cu2 16.3(4) . . . . ?
C13 Si3 O9 Cu2 139.0(3) . . . . ?
O2 Si3 O9 Na2 37.0(3) . . . 2_656 ?
O3 Si3 O9 Na2 155.9(2) . . . 2_656 ?
C13 Si3 O9 Na2 -81.4(3) . . . 2_656 ?
O11 Cu2 O9 Si3 168.7(3) 2_656 . . . ?
O10 Cu2 O9 Si3 -9.6(4) . . . . ?
Cu2 Cu2 O9 Si3 0.0(4) 2_656 . . . ?
O11 Cu2 O9 Na2 22.63(17) 2_656 . . 2_656 ?
O10 Cu2 O9 Na2 -155.64(16) . . . 2_656 ?
Cu2 Cu2 O9 Na2 -146.05(9) 2_656 . . 2_656 ?
O4 Si4 O10 Cu2 151.0(3) . . . . ?
O3 Si4 O10 Cu2 34.1(3) . . . . ?
C19 Si4 O10 Cu2 -86.5(3) . . . . ?
O4 Si4 O10 Cu2 -39.3(3) . . . 2_656 ?
O3 Si4 O10 Cu2 -156.3(2) . . . 2_656 ?
C19 Si4 O10 Cu2 83.1(3) . . . 2_656 ?
O5 Si5 O11 Cu2 107.0(3) . . . 2_656 ?
O4 Si5 O11 Cu2 -11.7(4) . . . 2_656 ?
C25 Si5 O11 Cu2 -133.4(3) . . . 2_656 ?
O5 Si5 O11 Na2 -32.9(3) . . . . ?
O4 Si5 O11 Na2 -151.6(2) . . . . ?
C25 Si5 O11 Na2 86.6(3) . . . . ?
O5 Si6 O12 Cu1 96.4(3) . . . . ?
O6 Si6 O12 Cu1 -24.4(4) . . . . ?
C31 Si6 O12 Cu1 -143.9(3) . . . . ?
O5 Si6 O12 Na1 -47.7(3) . . . . ?
O6 Si6 O12 Na1 -168.5(2) . . . . ?
C31 Si6 O12 Na1 72.0(3) . . . . ?
O7 Si1 C1 C2 147.0(5) . . . . ?
O1 Si1 C1 C2 23.3(6) . . . . ?
O6 Si1 C1 C2 -91.3(6) 2_656 . . . ?
O7 Si1 C1 C6 -32.3(5) . . . . ?
O1 Si1 C1 C6 -156.0(5) . . . . ?
O6 Si1 C1 C6 89.3(5) 2_656 . . . ?
C6 C1 C2 C3 -3.3(11) . . . . ?
Si1 C1 C2 C3 177.3(6) . . . . ?
C1 C2 C3 C4 0.3(13) . . . . ?
C2 C3 C4 C5 1.8(13) . . . . ?
C3 C4 C5 C6 -0.8(12) . . . . ?
C4 C5 C6 C1 -2.4(11) . . . . ?
C2 C1 C6 C5 4.4(9) . . . . ?
Si1 C1 C6 C5 -176.3(5) . . . . ?
O8 Si2 C7 C8 178.3(4) . . . . ?
O2 Si2 C7 C8 54.8(5) . . . . ?
O1 Si2 C7 C8 -58.1(5) . . . . ?
O8 Si2 C7 C12 2.1(5) . . . . ?
O2 Si2 C7 C12 -121.4(4) . . . . ?
O1 Si2 C7 C12 125.7(4) . . . . ?
C12 C7 C8 C9 1.0(9) . . . . ?
Si2 C7 C8 C9 -175.4(5) . . . . ?
C7 C8 C9 C10 0.2(10) . . . . ?
C8 C9 C10 C11 -0.9(11) . . . . ?
C9 C10 C11 C12 0.3(10) . . . . ?
C10 C11 C12 C7 1.0(10) . . . . ?
C8 C7 C12 C11 -1.6(8) . . . . ?
Si2 C7 C12 C11 174.7(5) . . . . ?
O9 Si3 C13 C14 -57.0(5) . . . . ?
O2 Si3 C13 C14 179.4(4) . . . . ?
O3 Si3 C13 C14 66.1(5) . . . . ?
O9 Si3 C13 C18 120.2(5) . . . . ?
O2 Si3 C13 C18 -3.4(5) . . . . ?
O3 Si3 C13 C18 -116.8(5) . . . . ?
C18 C13 C14 C15 -0.5(9) . . . . ?
Si3 C13 C14 C15 176.7(5) . . . . ?
C13 C14 C15 C16 -0.7(10) . . . . ?
C14 C15 C16 C17 1.4(11) . . . . ?
C15 C16 C17 C18 -0.9(11) . . . . ?
C16 C17 C18 C13 -0.4(10) . . . . ?
C14 C13 C18 C17 1.1(9) . . . . ?
Si3 C13 C18 C17 -176.1(5) . . . . ?
O10 Si4 C19 C24 43.8(5) . . . . ?
O4 Si4 C19 C24 166.7(4) . . . . ?
O3 Si4 C19 C24 -78.0(5) . . . . ?
O10 Si4 C19 C20 -138.5(4) . . . . ?
O4 Si4 C19 C20 -15.6(5) . . . . ?
O3 Si4 C19 C20 99.8(5) . . . . ?
C24 C19 C20 C21 -1.7(8) . . . . ?
Si4 C19 C20 C21 -179.5(5) . . . . ?
C19 C20 C21 C22 2.8(9) . . . . ?
C20 C21 C22 C23 -1.1(10) . . . . ?
C21 C22 C23 C24 -1.4(10) . . . . ?
C20 C19 C24 C23 -0.9(9) . . . . ?
Si4 C19 C24 C23 177.0(5) . . . . ?
C22 C23 C24 C19 2.5(10) . . . . ?
O11 Si5 C25 C26 -23.0(5) . . . . ?
O5 Si5 C25 C26 100.1(5) . . . . ?
O4 Si5 C25 C26 -147.7(5) . . . . ?
O11 Si5 C25 C30 157.5(4) . . . . ?
O5 Si5 C25 C30 -79.3(5) . . . . ?
O4 Si5 C25 C30 32.8(5) . . . . ?
C30 C25 C26 C27 1.6(9) . . . . ?
Si5 C25 C26 C27 -177.9(5) . . . . ?
C25 C26 C27 C28 -0.9(10) . . . . ?
C26 C27 C28 C29 -0.7(11) . . . . ?
C27 C28 C29 C30 1.7(10) . . . . ?
C28 C29 C30 C25 -0.9(10) . . . . ?
C26 C25 C30 C29 -0.7(9) . . . . ?
Si5 C25 C30 C29 178.8(5) . . . . ?
O12 Si6 C31 C36 -136.8(5) . . . . ?
O5 Si6 C31 C36 -13.0(5) . . . . ?
O6 Si6 C31 C36 101.6(5) . . . . ?
O12 Si6 C31 C32 47.3(5) . . . . ?
O5 Si6 C31 C32 171.1(4) . . . . ?
O6 Si6 C31 C32 -74.3(5) . . . . ?
C36 C31 C32 C33 -0.7(9) . . . . ?
Si6 C31 C32 C33 175.5(5) . . . . ?
C31 C32 C33 C34 0.9(10) . . . . ?
C32 C33 C34 C35 0.1(10) . . . . ?
C33 C34 C35 C36 -1.2(10) . . . . ?
C34 C35 C36 C31 1.4(10) . . . . ?
C32 C31 C36 C35 -0.5(9) . . . . ?
Si6 C31 C36 C35 -176.5(5) . . . . ?
